data_7043608
loop_
_publ_author_name
'Gu, Jinzhong'
'Liang, Xiaoxiao'
'Cai, Yan'
'Wu, Jiang'
'Shi, Zi-Fa'
'Kirillov, Alexander M.'

_publ_section_title
;
 Hydrothermal assembly, structures, topologies, luminescence, and
 magnetism of a novel series of coordination polymers driven by a
 trifunctional nicotinic acid building block
;
_journal_name_full 'Dalton Trans.'
_journal_paper_doi 10.1039/C7DT01742A
_journal_year 2017
_chemical_formula_sum 'C26 H16 Co N2 O10'
_chemical_formula_weight 575.34
_space_group_crystal_system monoclinic
_space_group_IT_number 14
_space_group_name_Hall '-P 2yn'
_space_group_name_H-M_alt 'P 1 21/n 1'
_symmetry_space_group_name_Hall '-P 2yn'
_symmetry_space_group_name_H-M 'P 1 21/n 1'
_atom_sites_solution_hydrogens geom
_audit_creation_method SHELXL-2014/7
_audit_update_record
;
2017-03-08 deposited with the CCDC.
2017-07-14 downloaded from the CCDC.
;
_cell_angle_alpha 90
_cell_angle_beta 108.333(4)
_cell_angle_gamma 90
_cell_formula_units_Z 2
_cell_length_a 9.4612(4)
_cell_length_b 9.1588(3)
_cell_length_c 14.0450(4)
_cell_measurement_reflns_used 3614
_cell_measurement_temperature 293(2)
_cell_measurement_theta_max 25.049
_cell_measurement_theta_min 3.781
_cell_volume 1155.27(7)
_computing_cell_refinement 'Bruker SAINT'
_computing_data_collection 'Bruker APEX2'
_computing_data_reduction 'Bruker SAINT'
_computing_molecular_graphics 'Bruker SHELXTL'
_computing_publication_material 'Bruker SHELXTL'
_computing_structure_refinement 'SHELXL-2014/7 (Sheldrick, 2014)'
_computing_structure_solution 'SHELXL-2014/7 (Sheldrick, 2014)'
_diffrn_ambient_temperature 293(2)
_diffrn_measured_fraction_theta_full 0.997
_diffrn_measured_fraction_theta_max 0.997
_diffrn_measurement_device_type 'Bruker APE-II CCD'
_diffrn_measurement_method '\f and \w scans'
_diffrn_radiation_type MoK\a
_diffrn_radiation_wavelength 0.71073
_diffrn_reflns_av_R_equivalents 0.0223
_diffrn_reflns_av_unetI/netI 0.0378
_diffrn_reflns_Laue_measured_fraction_full 0.997
_diffrn_reflns_Laue_measured_fraction_max 0.997
_diffrn_reflns_limit_h_max 11
_diffrn_reflns_limit_h_min -6
_diffrn_reflns_limit_k_max 10
_diffrn_reflns_limit_k_min -6
_diffrn_reflns_limit_l_max 16
_diffrn_reflns_limit_l_min -16
_diffrn_reflns_number 3614
_diffrn_reflns_point_group_measured_fraction_full 0.997
_diffrn_reflns_point_group_measured_fraction_max 0.997
_diffrn_reflns_theta_full 25.049
_diffrn_reflns_theta_max 25.049
_diffrn_reflns_theta_min 3.781
_diffrn_source 'fine-focus sealed tube'
_exptl_absorpt_coefficient_mu 0.811
_exptl_absorpt_correction_type multi-scan
_exptl_crystal_colour pink
_exptl_crystal_density_diffrn 1.654
_exptl_crystal_description block
_exptl_crystal_F_000 586
_exptl_crystal_size_max 0.250
_exptl_crystal_size_mid 0.230
_exptl_crystal_size_min 0.220
_exptl_transmission_factor_max 0.837
_exptl_transmission_factor_min 0.816
_refine_diff_density_max 0.326
_refine_diff_density_min -0.386
_refine_diff_density_rms 0.061
_refine_ls_extinction_method none
_refine_ls_goodness_of_fit_ref 1.044
_refine_ls_hydrogen_treatment constr
_refine_ls_matrix_type full
_refine_ls_number_parameters 178
_refine_ls_number_reflns 2041
_refine_ls_number_restraints 0
_refine_ls_restrained_S_all 1.044
_refine_ls_R_factor_all 0.0419
_refine_ls_R_factor_gt 0.0344
_refine_ls_shift/su_max 0.000
_refine_ls_shift/su_mean 0.000
_refine_ls_structure_factor_coef Fsqd
_refine_ls_weighting_details 'w=1/[\s^2^(Fo^2^)+(0.0440P)^2^+0.6779P] where P=(Fo^2^+2Fc^2^)/3'
_refine_ls_weighting_scheme calc
_refine_ls_wR_factor_gt 0.0860
_refine_ls_wR_factor_ref 0.0927
_reflns_Friedel_coverage 0.000
_reflns_number_gt 1756
_reflns_number_total 2041
_reflns_threshold_expression 'I > 2\s(I)'
_cod_data_source_file c7dt01742a2.cif
_cod_data_source_block 298-11Co
_cod_original_cell_volume 1155.26(7)
_cod_database_code 7043608
_shelx_shelxl_version_number 2014/7
_shelx_space_group_comment
;
The symmetry employed for this shelxl refinement is uniquely defined
by the following loop, which should always be used as a source of
symmetry information in preference to the above space-group names.
They are only intended as comments.
;
_shelx_estimated_absorpt_t_min 0.823
_shelx_estimated_absorpt_t_max 0.842

loop_
_space_group_symop_operation_xyz
'x, y, z'
'-x+1/2, y+1/2, -z+1/2'
'-x, -y, -z'
'x-1/2, -y-1/2, z-1/2'

loop_
_atom_site_label
_atom_site_type_symbol
_atom_site_fract_x
_atom_site_fract_y
_atom_site_fract_z
_atom_site_U_iso_or_equiv
_atom_site_adp_type
_atom_site_occupancy
_atom_site_site_symmetry_order
_atom_site_calc_flag
_atom_site_refinement_flags_posn
_atom_site_refinement_flags_adp
_atom_site_refinement_flags_occupancy
Co1 Co 0.5000 0.0000 0.0000 0.01873(16) Uani 1 2 d S . P
N1 N 0.8090(2) 0.3839(2) 0.41544(14) 0.0225(5) Uani 1 1 d . . .
O1 O 0.53200(19) 0.14945(19) 0.11690(12) 0.0282(4) Uani 1 1 d . . .
O2 O 0.6579(2) 0.3543(2) 0.10765(13) 0.0412(5) Uani 1 1 d . . .
H2 H 0.6332 0.3340 0.0478 0.062 Uiso 1 1 calc R U .
O3 O 0.5066(2) 0.1894(3) 0.46924(14) 0.0479(6) Uani 1 1 d . . .
O4 O 0.64256(19) 0.11068(19) 0.93321(12) 0.0282(4) Uani 1 1 d . . .
O5 O 0.6117(2) 0.3524(2) 0.92602(13) 0.0386(5) Uani 1 1 d . . .
C1 C 0.6079(3) 0.2588(3) 0.15343(18) 0.0230(5) Uani 1 1 d . . .
C2 C 0.6448(3) 0.2824(3) 0.26457(17) 0.0222(5) Uani 1 1 d . . .
C3 C 0.7678(3) 0.3656(3) 0.31585(17) 0.0226(5) Uani 1 1 d . . .
H3 H 0.8234 0.4100 0.2799 0.027 Uiso 1 1 calc R U .
C4 C 0.7244(3) 0.3249(3) 0.46607(18) 0.0267(6) Uani 1 1 d . . .
H4 H 0.7519 0.3384 0.5351 0.032 Uiso 1 1 calc R U .
C5 C 0.5981(3) 0.2447(3) 0.41944(18) 0.0288(6) Uani 1 1 d . . .
C6 C 0.5598(3) 0.2202(3) 0.31742(18) 0.0297(6) Uani 1 1 d . . .
H6 H 0.4779 0.1626 0.2849 0.036 Uiso 1 1 calc R U .
C7 C 0.5487(3) 0.2074(3) 0.57396(19) 0.0335(7) Uani 1 1 d . . .
C8 C 0.6453(3) 0.1099(3) 0.6351(2) 0.0382(7) Uani 1 1 d . . .
H8 H 0.6920 0.0389 0.6083 0.046 Uiso 1 1 calc R U .
C9 C 0.6720(3) 0.1191(3) 0.7378(2) 0.0340(6) Uani 1 1 d . . .
H9 H 0.7339 0.0511 0.7802 0.041 Uiso 1 1 calc R U .
C10 C 0.6075(3) 0.2284(3) 0.77756(18) 0.0243(5) Uani 1 1 d . . .
C11 C 0.6234(3) 0.2285(3) 0.88712(18) 0.0247(6) Uani 1 1 d . . .
C12 C 0.5166(3) 0.3308(3) 0.71424(19) 0.0329(6) Uani 1 1 d . . .
H12 H 0.4769 0.4077 0.7409 0.039 Uiso 1 1 calc R U .
C13 C 0.4851(3) 0.3182(3) 0.6113(2) 0.0379(7) Uani 1 1 d . . .
H13 H 0.4215 0.3842 0.5682 0.045 Uiso 1 1 calc R U .

loop_
_atom_site_aniso_label
_atom_site_aniso_U_11
_atom_site_aniso_U_22
_atom_site_aniso_U_33
_atom_site_aniso_U_23
_atom_site_aniso_U_13
_atom_site_aniso_U_12
Co1 0.0231(3) 0.0229(3) 0.0100(2) 0.00008(17) 0.00495(18) 0.00081(18)
N1 0.0268(11) 0.0285(11) 0.0126(9) -0.0030(9) 0.0068(8) -0.0030(9)
O1 0.0331(10) 0.0349(10) 0.0168(9) -0.0090(8) 0.0083(8) -0.0053(8)
O2 0.0671(14) 0.0453(12) 0.0133(9) -0.0063(9) 0.0155(9) -0.0177(10)
O3 0.0517(13) 0.0803(16) 0.0170(9) -0.0121(10) 0.0183(9) -0.0411(12)
O4 0.0344(10) 0.0320(10) 0.0213(9) 0.0054(8) 0.0133(8) 0.0016(8)
O5 0.0703(14) 0.0315(10) 0.0184(9) -0.0015(8) 0.0204(10) -0.0008(9)
C1 0.0258(13) 0.0295(13) 0.0145(12) -0.0014(11) 0.0073(10) 0.0023(11)
C2 0.0285(13) 0.0255(13) 0.0123(11) -0.0028(10) 0.0062(10) -0.0015(10)
C3 0.0271(13) 0.0281(13) 0.0148(11) -0.0018(10) 0.0099(10) -0.0009(10)
C4 0.0335(14) 0.0337(14) 0.0141(11) -0.0035(11) 0.0093(11) -0.0068(12)
C5 0.0351(15) 0.0380(15) 0.0167(12) -0.0028(11) 0.0130(11) -0.0091(12)
C6 0.0336(14) 0.0383(15) 0.0168(12) -0.0071(11) 0.0074(11) -0.0129(12)
C7 0.0412(16) 0.0483(17) 0.0142(12) -0.0056(12) 0.0134(12) -0.0205(14)
C8 0.0514(18) 0.0399(16) 0.0321(15) -0.0114(13) 0.0258(14) -0.0063(14)
C9 0.0434(16) 0.0352(15) 0.0264(14) -0.0002(12) 0.0154(13) 0.0024(13)
C10 0.0311(14) 0.0289(13) 0.0146(12) 0.0005(10) 0.0097(10) -0.0054(11)
C11 0.0259(13) 0.0323(14) 0.0167(12) 0.0015(11) 0.0078(10) -0.0013(11)
C12 0.0450(16) 0.0341(15) 0.0221(13) 0.0019(12) 0.0142(12) 0.0038(13)
C13 0.0435(17) 0.0494(18) 0.0208(14) 0.0079(13) 0.0100(13) 0.0001(14)

loop_
_atom_type_symbol
_atom_type_description
_atom_type_scat_dispersion_real
_atom_type_scat_dispersion_imag
_atom_type_scat_source
C C 0.0033 0.0016 'International Tables Vol C Tables 4.2.6.8 and 6.1.1.4'
H H 0.0000 0.0000 'International Tables Vol C Tables 4.2.6.8 and 6.1.1.4'
N N 0.0061 0.0033 'International Tables Vol C Tables 4.2.6.8 and 6.1.1.4'
O O 0.0106 0.0060 'International Tables Vol C Tables 4.2.6.8 and 6.1.1.4'
Co Co 0.3494 0.9721 'International Tables Vol C Tables 4.2.6.8 and 6.1.1.4'

loop_
_geom_angle_atom_site_label_1
_geom_angle_atom_site_label_2
_geom_angle_atom_site_label_3
_geom_angle
_geom_angle_site_symmetry_1
_geom_angle_site_symmetry_3
O1 Co1 O1 180.0 . 3_655
O1 Co1 N1 89.95(7) . 4_565
O1 Co1 N1 90.05(7) 3_655 4_565
O1 Co1 N1 90.05(7) . 2_645
O1 Co1 N1 89.95(7) 3_655 2_645
N1 Co1 N1 180.00(17) 4_565 2_645
O1 Co1 O4 94.55(7) . 1_554
O1 Co1 O4 85.45(7) 3_655 1_554
N1 Co1 O4 93.52(7) 4_565 1_554
N1 Co1 O4 86.48(7) 2_645 1_554
O1 Co1 O4 85.45(7) . 3_656
O1 Co1 O4 94.55(7) 3_655 3_656
N1 Co1 O4 86.49(7) 4_565 3_656
N1 Co1 O4 93.51(7) 2_645 3_656
O4 Co1 O4 180.0 1_554 3_656
C3 N1 C4 118.5(2) . .
C3 N1 Co1 124.53(16) . 2_655
C4 N1 Co1 116.93(15) . 2_655
C1 O1 Co1 140.77(16) . .
C1 O2 H2 109.5 . .
C5 O3 C7 118.3(2) . .
C11 O4 Co1 129.43(16) . 1_556
O1 C1 O2 127.4(2) . .
O1 C1 C2 117.3(2) . .
O2 C1 C2 115.3(2) . .
C6 C2 C3 118.9(2) . .
C6 C2 C1 121.1(2) . .
C3 C2 C1 120.0(2) . .
N1 C3 C2 122.1(2) . .
N1 C3 H3 118.9 . .
C2 C3 H3 118.9 . .
N1 C4 C5 122.4(2) . .
N1 C4 H4 118.8 . .
C5 C4 H4 118.8 . .
O3 C5 C4 123.1(2) . .
O3 C5 C6 117.9(2) . .
C4 C5 C6 119.0(2) . .
C2 C6 C5 119.0(2) . .
C2 C6 H6 120.5 . .
C5 C6 H6 120.5 . .
C13 C7 C8 122.1(2) . .
C13 C7 O3 118.3(3) . .
C8 C7 O3 119.5(3) . .
C7 C8 C9 118.7(3) . .
C7 C8 H8 120.7 . .
C9 C8 H8 120.7 . .
C10 C9 C8 120.4(3) . .
C10 C9 H9 119.8 . .
C8 C9 H9 119.8 . .
C9 C10 C12 119.7(2) . .
C9 C10 C11 120.1(2) . .
C12 C10 C11 120.0(2) . .
O4 C11 O5 124.5(2) . .
O4 C11 C10 119.1(2) . .
O5 C11 C10 116.4(2) . .
C13 C12 C10 119.9(3) . .
C13 C12 H12 120.1 . .
C10 C12 H12 120.1 . .
C7 C13 C12 119.1(3) . .
C7 C13 H13 120.5 . .
C12 C13 H13 120.5 . .

loop_
_geom_bond_atom_site_label_1
_geom_bond_atom_site_label_2
_geom_bond_distance
_geom_bond_site_symmetry_2
Co1 O1 2.0853(16) .
Co1 O1 2.0853(16) 3_655
Co1 N1 2.1111(19) 4_565
Co1 N1 2.1111(19) 2_645
Co1 O4 2.1267(17) 1_554
Co1 O4 2.1267(17) 3_656
N1 C3 1.339(3) .
N1 C4 1.340(3) .
N1 Co1 2.1111(19) 2_655
O1 C1 1.245(3) .
O2 C1 1.262(3) .
O2 H2 0.8200 .
O3 C5 1.370(3) .
O3 C7 1.407(3) .
O4 C11 1.242(3) .
O4 Co1 2.1267(17) 1_556
O5 C11 1.279(3) .
C1 C2 1.504(3) .
C2 C6 1.377(3) .
C2 C3 1.388(3) .
C3 H3 0.9300 .
C4 C5 1.380(4) .
C4 H4 0.9300 .
C5 C6 1.381(3) .
C6 H6 0.9300 .
C7 C13 1.365(4) .
C7 C8 1.370(4) .
C8 C9 1.386(4) .
C8 H8 0.9300 .
C9 C10 1.379(4) .
C9 H9 0.9300 .
C10 C12 1.388(4) .
C10 C11 1.498(3) .
C12 C13 1.387(4) .
C12 H12 0.9300 .
C13 H13 0.9300 .

loop_
_geom_hbond_atom_site_label_D
_geom_hbond_atom_site_label_H
_geom_hbond_atom_site_label_A
_geom_hbond_distance_DH
_geom_hbond_distance_HA
_geom_hbond_distance_DA
_geom_hbond_angle_DHA
_geom_hbond_site_symmetry_A
C4 H4 O1 0.93 2.54 3.022(3) 112.8 4_666
O2 H2 O5 0.82 1.67 2.449(2) 158.9 1_554
O2 H2 O4 0.82 2.62 3.283(2) 138.9 1_554
C4 H4 O1 0.93 2.54 3.022(3) 112.8 4_666
O2 H2 O5 0.82 1.67 2.449(2) 158.9 1_554
O2 H2 O4 0.82 2.62 3.283(2) 138.9 1_554
C4 H4 O1 0.93 2.54 3.022(3) 112.8 4_666
O2 H2 O5 0.82 1.67 2.449(2) 158.9 1_554
O2 H2 O4 0.82 2.62 3.283(2) 138.9 1_554
O2 H2 O4 0.82 2.62 3.283(2) 138.9 1_554
O2 H2 O5 0.82 1.67 2.449(2) 158.9 1_554
C4 H4 O1 0.93 2.54 3.022(3) 112.8 4_666

loop_
_geom_torsion_atom_site_label_1
_geom_torsion_atom_site_label_2
_geom_torsion_atom_site_label_3
_geom_torsion_atom_site_label_4
_geom_torsion
_geom_torsion_site_symmetry_1
Co1 O1 C1 O2 30.7(4) .
Co1 O1 C1 C2 -149.65(19) .
O1 C1 C2 C6 -22.0(4) .
O2 C1 C2 C6 157.6(2) .
O1 C1 C2 C3 156.7(2) .
O2 C1 C2 C3 -23.6(3) .
C4 N1 C3 C2 -2.9(4) .
Co1 N1 C3 C2 176.92(18) 2_655
C6 C2 C3 N1 1.9(4) .
C1 C2 C3 N1 -176.8(2) .
C3 N1 C4 C5 0.8(4) .
Co1 N1 C4 C5 -179.0(2) 2_655
C7 O3 C5 C4 -4.2(4) .
C7 O3 C5 C6 176.8(3) .
N1 C4 C5 O3 -176.8(2) .
N1 C4 C5 C6 2.2(4) .
C3 C2 C6 C5 1.1(4) .
C1 C2 C6 C5 179.9(2) .
O3 C5 C6 C2 176.0(2) .
C4 C5 C6 C2 -3.1(4) .
C5 O3 C7 C13 99.1(3) .
C5 O3 C7 C8 -84.3(3) .
C13 C7 C8 C9 3.9(4) .
O3 C7 C8 C9 -172.6(2) .
C7 C8 C9 C10 -2.8(4) .
C8 C9 C10 C12 -0.8(4) .
C8 C9 C10 C11 173.4(3) .
Co1 O4 C11 O5 64.2(3) 1_556
Co1 O4 C11 C10 -113.7(2) 1_556
C9 C10 C11 O4 -26.8(4) .
C12 C10 C11 O4 147.3(3) .
C9 C10 C11 O5 155.1(3) .
C12 C10 C11 O5 -30.8(3) .
C9 C10 C12 C13 3.3(4) .
C11 C10 C12 C13 -170.9(3) .
C8 C7 C13 C12 -1.4(4) .
O3 C7 C13 C12 175.1(2) .
C10 C12 C13 C7 -2.3(4) .
